data_4102016
loop_
_publ_author_name
'Sergey N. Semenov'
'Olivier Blacque'
'Thomas Fox'
'Koushik Venkatesan'
'Heinz Berke'

_publ_section_title
;
 Electronic Communication in Dinuclear C4-Bridged Tungsten Complexes
;
_journal_name_full 'Journal of the American Chemical Society'
_journal_page_first 3115
_journal_page_last 3127
_journal_paper_doi 10.1021/ja909764x
_journal_volume 132
_journal_year 2010
_chemical_formula_moiety 'C62 H48 N2 O4 P4 S2 W2, C5 H12, C6 H6'
_chemical_formula_sum 'C73 H66 N2 O4 P4 S2 W2'
_chemical_formula_weight 1590.98
_chemical_name_systematic
'[(\m-but-2-yn-1,4-diylidyne)bis(dicarbonyl{1,2-bis(diphenylphosphino)ethane}isothiocyanatetungsten)]'
_space_group_IT_number 2
_symmetry_cell_setting triclinic
_symmetry_space_group_name_Hall '-P 1'
_symmetry_space_group_name_H-M 'P -1'
_atom_sites_solution_hydrogens geom
_atom_sites_solution_primary direct
_atom_sites_solution_secondary difmap
_audit_creation_method SHELXL-97
_cell_angle_alpha 103.552(2)
_cell_angle_beta 92.316(2)
_cell_angle_gamma 116.301(2)
_cell_formula_units_Z 2
_cell_length_a 13.1172(2)
_cell_length_b 13.7047(3)
_cell_length_c 22.2271(5)
_cell_measurement_reflns_used 20077
_cell_measurement_temperature 183(2)
_cell_measurement_theta_max 32.6452
_cell_measurement_theta_min 2.1935
_cell_volume 3434.31(14)
_computing_cell_refinement ' CrysAlisPro Software, Oxford Diffraction Ltd., Version 1.171.32'
_computing_data_collection ' CrysAlisPro Software, Oxford Diffraction Ltd., Version 1.171.32'
_computing_data_reduction ' CrysAlisPro Software, Oxford Diffraction Ltd., Version 1.171.32'
_computing_molecular_graphics
; ORTEP-3 for Windows, Version 1.08.
  Farrugia, L. J. (1997). J. Appl. Cryst. 30, 565.
;
_computing_publication_material
; WinGX - An integrated system of Windows programs for the solution,
 refinment and analysis of single crystal X-ray diffraction data,
 Version 1.70.01.
 Farrugia, L. J. (1999). J. Appl. Cryst. 32, 837-838.
 SHELXL97. Program for crystal structure refinement.
 Sheldrick, G.M. (2008). Acta Cryst. A64, 112-122.
 PLATON for Windows, Version 1.12.
 Spek, A. L. (2003). J. Appl. Cryst. 36, 7-13. 
;
_computing_structure_refinement
; SHELXL97. Program for crystal structure refinement.
  Sheldrick, G.M. (2008). Acta Cryst. A64, 112-122.
;
_computing_structure_solution
; SHELXS97. Program for Crystal Structure solution.
  Sheldrick, G.M. (2008). Acta Cryst. A64, 112-122.  
;
_diffrn_ambient_temperature 183(2)
_diffrn_detector_area_resol_mean 10.4498
_diffrn_measured_fraction_theta_full 0.998
_diffrn_measured_fraction_theta_max 0.998
_diffrn_measurement_device_type
; Oxford Diffraction (2007). Oxford Diffraction Ltd., 
Xcalibur CCD system
;
_diffrn_measurement_method 'omega and phi scans'
_diffrn_radiation_monochromator graphite
_diffrn_radiation_source 'Enhance (Mo) X-ray Source'
_diffrn_radiation_type MoK\a
_diffrn_radiation_wavelength 0.71073
_diffrn_reflns_av_R_equivalents 0.0503
_diffrn_reflns_av_sigmaI/netI 0.0957
_diffrn_reflns_limit_h_max 18
_diffrn_reflns_limit_h_min -18
_diffrn_reflns_limit_k_max 19
_diffrn_reflns_limit_k_min -19
_diffrn_reflns_limit_l_max 31
_diffrn_reflns_limit_l_min -31
_diffrn_reflns_number 58428
_diffrn_reflns_theta_full 30.51
_diffrn_reflns_theta_max 30.51
_diffrn_reflns_theta_min 2.20
_diffrn_standards_decay_% 0
_diffrn_standards_interval_count 50
_diffrn_standards_interval_time 210
_diffrn_standards_number 2
_exptl_absorpt_coefficient_mu 3.550
_exptl_absorpt_correction_T_max 0.897
_exptl_absorpt_correction_T_min 0.575
_exptl_absorpt_correction_type analytical
_exptl_absorpt_process_details
;
R.C. Clark and J.S. Reid, Acta Cryst. 1995, A51, 887-897
implemented in the CrysAlis Software system, Oxford Diffraction Ltd.,
Version 1.171.32.
;
_exptl_crystal_colour red
_exptl_crystal_density_diffrn 1.539
_exptl_crystal_density_method 'not measured'
_exptl_crystal_description needle
_exptl_crystal_F_000 1580
_exptl_crystal_size_max 0.21
_exptl_crystal_size_mid 0.07
_exptl_crystal_size_min 0.04
_refine_diff_density_max 1.594
_refine_diff_density_min -1.003
_refine_diff_density_rms 0.131
_refine_ls_extinction_method none
_refine_ls_goodness_of_fit_ref 0.951
_refine_ls_hydrogen_treatment constr
_refine_ls_matrix_type full
_refine_ls_number_parameters 705
_refine_ls_number_reflns 20927
_refine_ls_number_restraints 4
_refine_ls_restrained_S_all 0.952
_refine_ls_R_factor_all 0.0849
_refine_ls_R_factor_gt 0.0404
_refine_ls_shift/su_max 0.002
_refine_ls_shift/su_mean 0.000
_refine_ls_structure_factor_coef Fsqd
_refine_ls_weighting_details 'w=1/[\s^2^(Fo^2^)+(0.0414P)^2^+0.0000P] where P=(Fo^2^+2Fc^2^)/3'
_refine_ls_weighting_scheme calc
_refine_ls_wR_factor_gt 0.0804
_refine_ls_wR_factor_ref 0.0928
_reflns_number_gt 13100
_reflns_number_total 20927
_reflns_threshold_expression >2sigma(I)
_cod_data_source_file ja909764x_si_008.cif
_cod_data_source_block 8
_cod_database_code 4102016

loop_
_symmetry_equiv_pos_as_xyz
'x, y, z'
'-x, -y, -z'

loop_
_atom_site_label
_atom_site_type_symbol
_atom_site_fract_x
_atom_site_fract_y
_atom_site_fract_z
_atom_site_U_iso_or_equiv
_atom_site_adp_type
_atom_site_occupancy
_atom_site_symmetry_multiplicity
_atom_site_calc_flag
_atom_site_refinement_flags
_atom_site_disorder_assembly
_atom_site_disorder_group
W1 W 0.305623(14) 0.160347(16) 0.235170(7) 0.02601(5) Uani 1 1 d . . .
W2 W 0.002750(14) -0.434757(16) 0.277010(7) 0.02634(5) Uani 1 1 d . . .
P1 P 0.47398(9) 0.14433(10) 0.19043(5) 0.0271(2) Uani 1 1 d . . .
P2 P 0.45255(9) 0.24242(10) 0.33439(5) 0.0275(2) Uani 1 1 d . . .
P3 P 0.06657(10) -0.53769(11) 0.18867(5) 0.0280(2) Uani 1 1 d . . .
P4 P 0.18210(10) -0.41917(10) 0.33448(5) 0.0275(2) Uani 1 1 d . . .
S1 S 0.50902(16) 0.54134(16) 0.20417(10) 0.0847(6) Uani 1 1 d . . .
S2 S -0.15880(12) -0.81253(12) 0.31339(7) 0.0488(3) Uani 1 1 d . . .
N1 N -0.0782(3) -0.5975(4) 0.29769(16) 0.0319(9) Uani 1 1 d . . .
N2 N 0.3925(3) 0.3309(4) 0.22351(16) 0.0337(9) Uani 1 1 d . . .
C1 C 0.1904(4) 0.1948(4) 0.2806(2) 0.0366(11) Uani 1 1 d . . .
O1 O 0.1242(3) 0.2087(3) 0.30861(18) 0.0561(10) Uani 1 1 d . . .
C2 C 0.2121(4) 0.1056(5) 0.1475(2) 0.0414(12) Uani 1 1 d . . .
O2 O 0.1602(3) 0.0704(4) 0.09839(16) 0.0708(13) Uani 1 1 d . . .
C3 C -0.0364(4) -0.3602(5) 0.3561(2) 0.0400(12) Uani 1 1 d . . .
O3 O -0.0549(4) -0.3137(4) 0.40007(17) 0.0634(11) Uani 1 1 d . . .
C4 C -0.1438(4) -0.4647(4) 0.2253(2) 0.0419(12) Uani 1 1 d . . .
O4 O -0.2209(3) -0.4739(4) 0.1942(2) 0.0731(13) Uani 1 1 d . . .
C5 C 0.4400(4) 0.4185(5) 0.2156(2) 0.0388(12) Uani 1 1 d . . .
C6 C 0.6012(4) 0.2500(4) 0.24824(18) 0.0309(10) Uani 1 1 d . . .
H6A H 0.6688 0.2431 0.2368 0.040 Uiso 1 1 calc R . .
H6B H 0.6138 0.3257 0.2492 0.040 Uiso 1 1 calc R . .
C7 C 0.5823(4) 0.2310(4) 0.31290(18) 0.0308(10) Uani 1 1 d . . .
H7A H 0.6491 0.2871 0.3439 0.040 Uiso 1 1 calc R . .
H7B H 0.5729 0.1564 0.3122 0.040 Uiso 1 1 calc R . .
C8 C 0.4819(4) 0.0118(4) 0.17972(18) 0.0307(10) Uani 1 1 d . . .
C9 C 0.3835(4) -0.0909(4) 0.1685(2) 0.0438(12) Uani 1 1 d . . .
H9 H 0.3113 -0.0938 0.1644 0.057 Uiso 1 1 calc R . .
C10 C 0.3918(5) -0.1875(5) 0.1634(2) 0.0543(14) Uani 1 1 d . . .
H10 H 0.3248 -0.2555 0.1570 0.071 Uiso 1 1 calc R . .
C11 C 0.4964(5) -0.1879(5) 0.1672(2) 0.0486(14) Uani 1 1 d . . .
H11 H 0.5002 -0.2551 0.1637 0.063 Uiso 1 1 calc R . .
C12 C 0.5943(5) -0.0882(5) 0.1763(2) 0.0530(15) Uani 1 1 d . . .
H12 H 0.6657 -0.0873 0.1787 0.069 Uiso 1 1 calc R . .
C13 C 0.5884(4) 0.0110(5) 0.1820(2) 0.0426(12) Uani 1 1 d . . .
H13 H 0.6558 0.0784 0.1874 0.055 Uiso 1 1 calc R . .
C14 C 0.5017(4) 0.1801(4) 0.11714(19) 0.0305(10) Uani 1 1 d . . .
C15 C 0.4565(4) 0.0955(4) 0.06000(19) 0.0363(11) Uani 1 1 d . . .
H15 H 0.4142 0.0198 0.0591 0.047 Uiso 1 1 calc R . .
C16 C 0.4754(4) 0.1261(5) 0.0042(2) 0.0465(13) Uani 1 1 d . . .
H16 H 0.4461 0.0699 -0.0339 0.061 Uiso 1 1 calc R . .
C17 C 0.5359(5) 0.2363(5) 0.0046(2) 0.0506(15) Uani 1 1 d . . .
H17 H 0.5474 0.2548 -0.0331 0.066 Uiso 1 1 calc R . .
C18 C 0.5803(4) 0.3210(5) 0.0607(2) 0.0487(13) Uani 1 1 d . . .
H18 H 0.6225 0.3965 0.0610 0.063 Uiso 1 1 calc R . .
C19 C 0.5617(4) 0.2928(4) 0.1168(2) 0.0389(11) Uani 1 1 d . . .
H19 H 0.5896 0.3499 0.1546 0.051 Uiso 1 1 calc R . .
C20 C 0.4200(4) 0.1777(4) 0.39869(18) 0.0309(10) Uani 1 1 d . . .
C21 C 0.5076(4) 0.1979(4) 0.44492(19) 0.0366(11) Uani 1 1 d . . .
H21 H 0.5834 0.2489 0.4445 0.048 Uiso 1 1 calc R . .
C22 C 0.4837(5) 0.1436(5) 0.4907(2) 0.0460(13) Uani 1 1 d . . .
H22 H 0.5433 0.1579 0.5211 0.060 Uiso 1 1 calc R . .
C23 C 0.3722(5) 0.0680(5) 0.4925(2) 0.0488(14) Uani 1 1 d . . .
H23 H 0.3570 0.0299 0.5232 0.063 Uiso 1 1 calc R . .
C24 C 0.2828(5) 0.0487(5) 0.4484(2) 0.0481(13) Uani 1 1 d . . .
H24 H 0.2070 0.0004 0.4505 0.062 Uiso 1 1 calc R . .
C25 C 0.3070(4) 0.1019(5) 0.4011(2) 0.0416(12) Uani 1 1 d . . .
H25 H 0.2472 0.0870 0.3706 0.054 Uiso 1 1 calc R . .
C26 C 0.5045(4) 0.3938(4) 0.37369(18) 0.0308(10) Uani 1 1 d . . .
C27 C 0.6129(4) 0.4777(5) 0.3741(2) 0.0479(13) Uani 1 1 d . . .
H27 H 0.6644 0.4583 0.3533 0.062 Uiso 1 1 calc R . .
C28 C 0.6470(5) 0.5895(5) 0.4044(3) 0.0525(14) Uani 1 1 d . . .
H28 H 0.7202 0.6455 0.4037 0.068 Uiso 1 1 calc R . .
C29 C 0.5717(5) 0.6173(5) 0.4355(2) 0.0499(14) Uani 1 1 d . . .
H29 H 0.5947 0.6924 0.4575 0.065 Uiso 1 1 calc R . .
C30 C 0.4633(5) 0.5361(5) 0.4346(2) 0.0471(13) Uani 1 1 d . . .
H30 H 0.4117 0.5563 0.4546 0.061 Uiso 1 1 calc R . .
C31 C 0.4298(4) 0.4254(4) 0.4047(2) 0.0375(11) Uani 1 1 d . . .
H31 H 0.3559 0.3704 0.4051 0.049 Uiso 1 1 calc R . .
C32 C 0.2264(4) 0.0145(4) 0.24289(18) 0.0283(10) Uani 1 1 d . . .
C33 C 0.1656(4) -0.0928(5) 0.24779(19) 0.0345(11) Uani 1 1 d . . .
C34 C 0.1169(4) -0.1896(4) 0.25330(19) 0.0300(10) Uani 1 1 d . . .
C35 C 0.0714(4) -0.2936(4) 0.26191(18) 0.0289(10) Uani 1 1 d . . .
C36 C -0.1102(4) -0.6838(5) 0.30448(18) 0.0314(11) Uani 1 1 d . . .
C37 C 0.2020(4) -0.5316(4) 0.22100(19) 0.0356(11) Uani 1 1 d . . .
H37A H 0.2110 -0.5945 0.1957 0.046 Uiso 1 1 calc R . .
H37B H 0.2670 -0.4616 0.2194 0.046 Uiso 1 1 calc R . .
C38 C 0.2011(4) -0.5373(4) 0.28897(19) 0.0318(10) Uani 1 1 d . . .
H38A H 0.2732 -0.5323 0.3059 0.041 Uiso 1 1 calc R . .
H38B H 0.1385 -0.6087 0.2908 0.041 Uiso 1 1 calc R . .
C39 C -0.0303(4) -0.6876(4) 0.15244(18) 0.0312(10) Uani 1 1 d . . .
C40 C -0.1360(4) -0.7172(5) 0.1184(2) 0.0506(14) Uani 1 1 d . . .
H40 H -0.1570 -0.6609 0.1176 0.066 Uiso 1 1 calc R . .
C41 C -0.2102(5) -0.8275(5) 0.0860(3) 0.0619(16) Uani 1 1 d . . .
H41 H -0.2804 -0.8452 0.0635 0.081 Uiso 1 1 calc R . .
C42 C -0.1804(5) -0.9133(5) 0.0866(3) 0.0626(17) Uani 1 1 d . . .
H42 H -0.2278 -0.9877 0.0628 0.081 Uiso 1 1 calc R . .
C43 C -0.0812(5) -0.8854(5) 0.1227(3) 0.0706(19) Uani 1 1 d . . .
H43 H -0.0631 -0.9425 0.1259 0.092 Uiso 1 1 calc R . .
C44 C -0.0053(5) -0.7740(5) 0.1551(3) 0.0551(15) Uani 1 1 d . . .
H44 H 0.0633 -0.7575 0.1788 0.072 Uiso 1 1 calc R . .
C45 C 0.1033(4) -0.4825(4) 0.1214(2) 0.0370(11) Uani 1 1 d . . .
C46 C 0.1665(5) -0.5181(5) 0.0816(2) 0.0529(14) Uani 1 1 d . . .
H46 H 0.1877 -0.5714 0.0887 0.069 Uiso 1 1 calc R . .
C47 C 0.1979(5) -0.4744(6) 0.0313(3) 0.0662(17) Uani 1 1 d . . .
H47 H 0.2419 -0.4971 0.0053 0.086 Uiso 1 1 calc R . .
C48 C 0.1651(5) -0.3984(5) 0.0195(2) 0.0590(16) Uani 1 1 d . . .
H48 H 0.1862 -0.3703 -0.0148 0.077 Uiso 1 1 calc R . .
C49 C 0.1015(5) -0.3630(6) 0.0575(2) 0.0594(16) Uani 1 1 d . . .
H49 H 0.0795 -0.3109 0.0494 0.077 Uiso 1 1 calc R . .
C50 C 0.0700(4) -0.4059(5) 0.1088(2) 0.0451(13) Uani 1 1 d . . .
H50 H 0.0263 -0.3827 0.1347 0.059 Uiso 1 1 calc R . .
C51 C 0.1751(4) -0.4321(4) 0.41412(18) 0.0319(10) Uani 1 1 d . . .
C52 C 0.1523(4) -0.5313(5) 0.4290(2) 0.0452(13) Uani 1 1 d . . .
H52 H 0.1447 -0.5940 0.3980 0.059 Uiso 1 1 calc R . .
C53 C 0.1408(5) -0.5381(6) 0.4898(2) 0.0588(17) Uani 1 1 d . . .
H53 H 0.1268 -0.6050 0.4993 0.076 Uiso 1 1 calc R . .
C54 C 0.1495(4) -0.4486(6) 0.5355(2) 0.0570(17) Uani 1 1 d . . .
H54 H 0.1401 -0.4539 0.5761 0.074 Uiso 1 1 calc R . .
C55 C 0.1723(4) -0.3508(6) 0.5209(2) 0.0535(15) Uani 1 1 d . . .
H55 H 0.1796 -0.2887 0.5523 0.070 Uiso 1 1 calc R . .
C56 C 0.1850(4) -0.3409(5) 0.4614(2) 0.0454(13) Uani 1 1 d . . .
H56 H 0.2002 -0.2730 0.4528 0.059 Uiso 1 1 calc R . .
C57 C 0.3184(4) -0.2955(4) 0.33906(17) 0.0282(9) Uani 1 1 d . . .
C58 C 0.3230(4) -0.1913(4) 0.3473(2) 0.0374(11) Uani 1 1 d . . .
H58 H 0.2564 -0.1841 0.3520 0.049 Uiso 1 1 calc R . .
C59 C 0.4254(4) -0.0963(5) 0.3487(2) 0.0445(12) Uani 1 1 d . . .
H59 H 0.4268 -0.0262 0.3545 0.058 Uiso 1 1 calc R . .
C60 C 0.5245(4) -0.1055(5) 0.3414(2) 0.0409(12) Uani 1 1 d . . .
H60 H 0.5930 -0.0423 0.3417 0.053 Uiso 1 1 calc R . .
C61 C 0.5214(4) -0.2083(5) 0.3338(2) 0.0444(13) Uani 1 1 d . . .
H61 H 0.5885 -0.2148 0.3292 0.058 Uiso 1 1 calc R . .
C62 C 0.4200(4) -0.3033(4) 0.3327(2) 0.0366(11) Uani 1 1 d . . .
H62 H 0.4195 -0.3728 0.3277 0.048 Uiso 1 1 calc R . .
C63 C 0.2613(4) 0.2598(3) -0.00427(16) 0.1272(15) Uani 1 1 d G . .
H63 H 0.3026 0.2630 0.0318 0.165 Uiso 1 1 calc R . .
C64 C 0.3191(4) 0.3172(4) -0.0461(2) 0.1272(15) Uani 1 1 d G . .
H64 H 0.3991 0.3589 -0.0381 0.165 Uiso 1 1 calc R . .
C65 C 0.2574(4) 0.3124(4) -0.10002(19) 0.1272(15) Uani 1 1 d G . .
H65 H 0.2961 0.3509 -0.1280 0.165 Uiso 1 1 calc R . .
C66 C 0.1378(4) 0.2501(4) -0.11205(17) 0.1272(15) Uani 1 1 d G . .
H66 H 0.0965 0.2469 -0.1481 0.165 Uiso 1 1 calc R . .
C67 C 0.0800(4) 0.1927(4) -0.0702(2) 0.1272(15) Uani 1 1 d G . .
H67 H 0.0000 0.1510 -0.0782 0.165 Uiso 1 1 calc R . .
C68 C 0.1417(4) 0.1975(4) -0.0163(2) 0.1272(15) Uani 1 1 d G . .
H68 H 0.1031 0.1590 0.0117 0.165 Uiso 1 1 calc R . .
C69 C 0.9926(6) 0.1196(7) 0.4522(3) 0.205(3) Uani 1 1 d GD . .
H69A H 1.0201 0.1017 0.4867 0.266 Uiso 1 1 calc R . .
H69B H 0.9608 0.1698 0.4676 0.266 Uiso 1 1 calc R . .
H69C H 1.0554 0.1556 0.4311 0.266 Uiso 1 1 calc R . .
C70 C 0.9018(5) 0.0132(6) 0.4074(2) 0.205(3) Uani 1 1 d GD . .
H70A H 0.8665 0.0357 0.3778 0.266 Uiso 1 1 calc R . .
H70B H 0.8430 -0.0233 0.4312 0.266 Uiso 1 1 calc R . .
C71 C 0.9286(5) -0.0776(6) 0.3691(3) 0.205(3) Uani 1 1 d GD . .
H71A H 0.9320 -0.1220 0.3965 0.266 Uiso 1 1 calc R . .
H71B H 1.0058 -0.0386 0.3600 0.266 Uiso 1 1 calc R . .
C72 C 0.8515(6) -0.1636(6) 0.3061(3) 0.205(3) Uani 1 1 d GD . .
H72A H 0.7838 -0.2188 0.3176 0.266 Uiso 1 1 calc R . .
H72B H 0.8933 -0.2037 0.2884 0.266 Uiso 1 1 calc R . .
C73 C 0.8058(6) -0.1346(6) 0.2505(3) 0.205(3) Uani 1 1 d GD . .
H73A H 0.7668 -0.0911 0.2657 0.266 Uiso 1 1 calc R . .
H73B H 0.7531 -0.2036 0.2195 0.266 Uiso 1 1 calc R . .
H73C H 0.8694 -0.0913 0.2319 0.266 Uiso 1 1 calc R . .

loop_
_atom_site_aniso_label
_atom_site_aniso_U_11
_atom_site_aniso_U_22
_atom_site_aniso_U_33
_atom_site_aniso_U_23
_atom_site_aniso_U_13
_atom_site_aniso_U_12
W1 0.02469(9) 0.02272(11) 0.03103(9) 0.00960(7) 0.00437(7) 0.01043(8)
W2 0.02464(10) 0.02308(11) 0.03197(9) 0.01038(8) 0.00553(7) 0.01033(9)
P1 0.0273(6) 0.0221(7) 0.0283(5) 0.0049(5) 0.0045(4) 0.0096(5)
P2 0.0288(6) 0.0246(7) 0.0293(5) 0.0063(5) 0.0047(4) 0.0132(5)
P3 0.0280(6) 0.0268(7) 0.0265(5) 0.0072(5) 0.0036(4) 0.0107(5)
P4 0.0289(6) 0.0269(7) 0.0269(5) 0.0072(5) 0.0032(4) 0.0136(5)
S1 0.0874(13) 0.0439(11) 0.1539(18) 0.0566(12) 0.0780(13) 0.0385(10)
S2 0.0500(8) 0.0337(8) 0.0662(8) 0.0232(7) 0.0118(6) 0.0180(7)
N1 0.029(2) 0.028(2) 0.037(2) 0.0099(18) 0.0057(15) 0.012(2)
N2 0.035(2) 0.035(3) 0.040(2) 0.0155(19) 0.0134(16) 0.021(2)
C1 0.036(3) 0.034(3) 0.051(3) 0.018(2) 0.013(2) 0.022(2)
O1 0.050(2) 0.052(3) 0.084(3) 0.030(2) 0.032(2) 0.032(2)
C2 0.041(3) 0.039(3) 0.047(3) 0.019(2) 0.010(2) 0.016(3)
O2 0.062(3) 0.091(4) 0.043(2) 0.015(2) -0.0133(18) 0.026(3)
C3 0.048(3) 0.049(4) 0.039(3) 0.024(2) 0.016(2) 0.029(3)
O3 0.090(3) 0.071(3) 0.052(2) 0.021(2) 0.032(2) 0.053(3)
C4 0.027(2) 0.024(3) 0.064(3) 0.010(2) -0.003(2) 0.004(2)
O4 0.044(2) 0.065(3) 0.101(3) 0.019(3) -0.022(2) 0.022(2)
C5 0.036(3) 0.038(3) 0.054(3) 0.023(3) 0.023(2) 0.022(3)
C6 0.027(2) 0.027(3) 0.035(2) 0.0059(19) 0.0056(17) 0.012(2)
C7 0.030(2) 0.031(3) 0.033(2) 0.0044(19) 0.0048(18) 0.018(2)
C8 0.033(2) 0.034(3) 0.024(2) 0.0062(19) 0.0072(17) 0.016(2)
C9 0.045(3) 0.027(3) 0.052(3) 0.003(2) 0.012(2) 0.014(3)
C10 0.062(4) 0.027(3) 0.063(3) 0.011(3) 0.023(3) 0.012(3)
C11 0.076(4) 0.039(4) 0.043(3) 0.017(2) 0.010(3) 0.035(3)
C12 0.060(4) 0.053(4) 0.055(3) 0.008(3) -0.004(3) 0.040(4)
C13 0.037(3) 0.035(3) 0.049(3) 0.005(2) 0.002(2) 0.015(3)
C14 0.029(2) 0.031(3) 0.031(2) 0.0115(19) 0.0053(17) 0.012(2)
C15 0.037(3) 0.029(3) 0.033(2) 0.003(2) 0.0009(19) 0.010(2)
C16 0.053(3) 0.049(4) 0.032(2) 0.004(2) 0.000(2) 0.024(3)
C17 0.055(3) 0.070(5) 0.033(3) 0.022(3) 0.018(2) 0.031(3)
C18 0.054(3) 0.040(4) 0.050(3) 0.022(3) 0.021(2) 0.014(3)
C19 0.042(3) 0.031(3) 0.035(2) 0.007(2) 0.015(2) 0.009(2)
C20 0.036(3) 0.031(3) 0.029(2) 0.0062(19) 0.0077(18) 0.019(2)
C21 0.040(3) 0.037(3) 0.030(2) 0.004(2) 0.0014(19) 0.018(3)
C22 0.058(3) 0.052(4) 0.031(2) 0.007(2) -0.001(2) 0.031(3)
C23 0.069(4) 0.048(4) 0.033(2) 0.016(2) 0.009(2) 0.029(3)
C24 0.050(3) 0.044(4) 0.040(3) 0.018(2) 0.008(2) 0.011(3)
C25 0.046(3) 0.048(4) 0.035(2) 0.014(2) 0.005(2) 0.024(3)
C26 0.034(2) 0.028(3) 0.029(2) 0.0074(19) 0.0008(18) 0.015(2)
C27 0.040(3) 0.035(3) 0.061(3) 0.005(3) 0.013(2) 0.015(3)
C28 0.043(3) 0.026(3) 0.072(4) 0.005(3) 0.010(3) 0.007(3)
C29 0.065(4) 0.027(3) 0.054(3) -0.002(2) -0.007(3) 0.026(3)
C30 0.054(3) 0.043(4) 0.048(3) 0.002(2) 0.002(2) 0.031(3)
C31 0.037(3) 0.030(3) 0.044(3) 0.004(2) 0.003(2) 0.017(2)
C32 0.028(2) 0.027(3) 0.034(2) 0.0068(19) 0.0081(17) 0.016(2)
C33 0.031(3) 0.039(3) 0.030(2) 0.007(2) 0.0029(18) 0.014(2)
C34 0.030(2) 0.025(3) 0.034(2) 0.0100(19) 0.0062(18) 0.011(2)
C35 0.026(2) 0.033(3) 0.028(2) 0.0097(19) 0.0059(17) 0.014(2)
C36 0.022(2) 0.044(3) 0.026(2) 0.009(2) 0.0030(17) 0.014(2)
C37 0.029(2) 0.038(3) 0.035(2) -0.001(2) 0.0030(18) 0.017(2)
C38 0.030(2) 0.026(3) 0.040(2) 0.0078(19) 0.0002(18) 0.015(2)
C39 0.034(2) 0.033(3) 0.028(2) 0.0093(19) 0.0063(18) 0.016(2)
C40 0.047(3) 0.042(4) 0.057(3) 0.012(3) -0.009(2) 0.019(3)
C41 0.041(3) 0.041(4) 0.073(4) 0.001(3) -0.017(3) 0.002(3)
C42 0.039(3) 0.029(4) 0.090(4) -0.009(3) -0.001(3) 0.004(3)
C43 0.060(4) 0.027(4) 0.116(5) 0.005(3) -0.002(4) 0.023(3)
C44 0.047(3) 0.036(4) 0.073(4) 0.002(3) -0.014(3) 0.020(3)
C45 0.034(3) 0.029(3) 0.036(2) 0.009(2) 0.0049(19) 0.003(2)
C46 0.074(4) 0.051(4) 0.041(3) 0.019(3) 0.024(3) 0.031(3)
C47 0.078(5) 0.062(5) 0.053(3) 0.018(3) 0.027(3) 0.025(4)
C48 0.064(4) 0.060(4) 0.043(3) 0.028(3) 0.014(3) 0.013(3)
C49 0.062(4) 0.063(5) 0.048(3) 0.029(3) 0.006(3) 0.019(4)
C50 0.046(3) 0.041(3) 0.042(3) 0.015(2) 0.001(2) 0.014(3)
C51 0.028(2) 0.040(3) 0.028(2) 0.012(2) 0.0049(17) 0.015(2)
C52 0.054(3) 0.045(4) 0.040(3) 0.018(2) 0.011(2) 0.023(3)
C53 0.060(4) 0.077(5) 0.048(3) 0.036(3) 0.017(3) 0.030(4)
C54 0.044(3) 0.081(5) 0.040(3) 0.031(3) 0.006(2) 0.016(3)
C55 0.045(3) 0.068(5) 0.033(3) 0.002(3) 0.003(2) 0.020(3)
C56 0.053(3) 0.048(4) 0.032(2) 0.012(2) 0.005(2) 0.021(3)
C57 0.031(2) 0.024(3) 0.024(2) 0.0053(17) -0.0005(16) 0.010(2)
C58 0.036(3) 0.033(3) 0.040(2) 0.003(2) -0.004(2) 0.018(3)
C59 0.044(3) 0.030(3) 0.051(3) 0.011(2) -0.003(2) 0.011(3)
C60 0.031(3) 0.033(3) 0.046(3) 0.013(2) 0.006(2) 0.004(2)
C61 0.028(3) 0.048(4) 0.048(3) 0.008(3) 0.008(2) 0.013(3)
C62 0.036(3) 0.036(3) 0.043(3) 0.010(2) 0.007(2) 0.022(3)
C63 0.155(4) 0.136(4) 0.142(4) 0.056(3) 0.058(3) 0.101(4)
C64 0.155(4) 0.136(4) 0.142(4) 0.056(3) 0.058(3) 0.101(4)
C65 0.155(4) 0.136(4) 0.142(4) 0.056(3) 0.058(3) 0.101(4)
C66 0.155(4) 0.136(4) 0.142(4) 0.056(3) 0.058(3) 0.101(4)
C67 0.155(4) 0.136(4) 0.142(4) 0.056(3) 0.058(3) 0.101(4)
C68 0.155(4) 0.136(4) 0.142(4) 0.056(3) 0.058(3) 0.101(4)
C69 0.270(8) 0.244(9) 0.173(6) 0.074(5) 0.047(5) 0.174(7)
C70 0.270(8) 0.244(9) 0.173(6) 0.074(5) 0.047(5) 0.174(7)
C71 0.270(8) 0.244(9) 0.173(6) 0.074(5) 0.047(5) 0.174(7)
C72 0.270(8) 0.244(9) 0.173(6) 0.074(5) 0.047(5) 0.174(7)
C73 0.270(8) 0.244(9) 0.173(6) 0.074(5) 0.047(5) 0.174(7)

loop_
_atom_type_symbol
_atom_type_description
_atom_type_scat_dispersion_real
_atom_type_scat_dispersion_imag
_atom_type_scat_source
C C 0.0033 0.0016 'International Tables Vol C Tables 4.2.6.8 and 6.1.1.4'
H H 0.0000 0.0000 'International Tables Vol C Tables 4.2.6.8 and 6.1.1.4'
N N 0.0061 0.0033 'International Tables Vol C Tables 4.2.6.8 and 6.1.1.4'
O O 0.0106 0.0060 'International Tables Vol C Tables 4.2.6.8 and 6.1.1.4'
P P 0.1023 0.0942 'International Tables Vol C Tables 4.2.6.8 and 6.1.1.4'
S S 0.1246 0.1234 'International Tables Vol C Tables 4.2.6.8 and 6.1.1.4'
W W -0.8490 6.8722 'International Tables Vol C Tables 4.2.6.8 and 6.1.1.4'

loop_
_geom_angle_atom_site_label_1
_geom_angle_atom_site_label_2
_geom_angle_atom_site_label_3
_geom_angle
_geom_angle_site_symmetry_1
_geom_angle_site_symmetry_3
_geom_angle_publ_flag
C32 W1 C1 87.14(18) . . ?
C32 W1 C2 89.22(19) . . ?
C1 W1 C2 95.45(18) . . ?
C32 W1 N2 177.59(15) . . ?
C1 W1 N2 91.86(17) . . ?
C2 W1 N2 88.70(17) . . ?
C32 W1 P2 97.09(12) . . ?
C1 W1 P2 92.89(13) . . ?
C2 W1 P2 169.78(14) . . ?
N2 W1 P2 85.14(10) . . ?
C32 W1 P1 98.38(12) . . ?
C1 W1 P1 171.13(14) . . ?
C2 W1 P1 91.58(13) . . ?
N2 W1 P1 82.89(9) . . ?
P2 W1 P1 79.59(3) . . ?
C35 W2 C4 87.28(19) . . ?
C35 W2 C3 87.40(19) . . ?
C4 W2 C3 91.67(19) . . ?
C35 W2 N1 178.16(15) . . ?
C4 W2 N1 93.08(17) . . ?
C3 W2 N1 90.78(17) . . ?
C35 W2 P4 97.04(12) . . ?
C4 W2 P4 173.54(15) . . ?
C3 W2 P4 93.31(13) . . ?
N1 W2 P4 82.75(9) . . ?
C35 W2 P3 97.43(13) . . ?
C4 W2 P3 95.65(15) . . ?
C3 W2 P3 171.40(12) . . ?
N1 W2 P3 84.33(10) . . ?
P4 W2 P3 79.08(3) . . ?
C14 P1 C8 104.9(2) . . ?
C14 P1 C6 105.3(2) . . ?
C8 P1 C6 104.7(2) . . ?
C14 P1 W1 116.67(14) . . ?
C8 P1 W1 118.99(15) . . ?
C6 P1 W1 104.89(14) . . ?
C20 P2 C26 103.1(2) . . ?
C20 P2 C7 103.49(19) . . ?
C26 P2 C7 105.1(2) . . ?
C20 P2 W1 120.03(15) . . ?
C26 P2 W1 115.84(13) . . ?
C7 P2 W1 107.77(13) . . ?
C45 P3 C39 102.8(2) . . ?
C45 P3 C37 103.3(2) . . ?
C39 P3 C37 105.3(2) . . ?
C45 P3 W2 119.03(17) . . ?
C39 P3 W2 117.06(14) . . ?
C37 P3 W2 107.77(14) . . ?
C57 P4 C51 105.80(19) . . ?
C57 P4 C38 103.9(2) . . ?
C51 P4 C38 106.9(2) . . ?
C57 P4 W2 117.87(13) . . ?
C51 P4 W2 115.75(14) . . ?
C38 P4 W2 105.50(13) . . ?
C36 N1 W2 171.5(4) . . ?
C5 N2 W1 177.2(4) . . ?
O1 C1 W1 175.2(4) . . ?
O2 C2 W1 176.7(5) . . ?
O3 C3 W2 176.9(5) . . ?
O4 C4 W2 174.2(5) . . ?
N2 C5 S1 178.8(4) . . ?
C7 C6 P1 109.1(3) . . ?
C7 C6 H6A 109.9 . . ?
P1 C6 H6A 109.9 . . ?
C7 C6 H6B 109.9 . . ?
P1 C6 H6B 109.9 . . ?
H6A C6 H6B 108.3 . . ?
C6 C7 P2 110.0(3) . . ?
C6 C7 H7A 109.7 . . ?
P2 C7 H7A 109.7 . . ?
C6 C7 H7B 109.7 . . ?
P2 C7 H7B 109.7 . . ?
H7A C7 H7B 108.2 . . ?
C9 C8 C13 117.8(5) . . ?
C9 C8 P1 121.3(3) . . ?
C13 C8 P1 120.9(4) . . ?
C10 C9 C8 120.2(5) . . ?
C10 C9 H9 119.9 . . ?
C8 C9 H9 119.9 . . ?
C9 C10 C11 122.0(6) . . ?
C9 C10 H10 119.0 . . ?
C11 C10 H10 119.0 . . ?
C12 C11 C10 118.8(5) . . ?
C12 C11 H11 120.6 . . ?
C10 C11 H11 120.6 . . ?
C11 C12 C13 120.4(5) . . ?
C11 C12 H12 119.8 . . ?
C13 C12 H12 119.8 . . ?
C12 C13 C8 120.7(5) . . ?
C12 C13 H13 119.7 . . ?
C8 C13 H13 119.7 . . ?
C19 C14 C15 119.0(4) . . ?
C19 C14 P1 120.4(3) . . ?
C15 C14 P1 120.5(4) . . ?
C16 C15 C14 119.2(5) . . ?
C16 C15 H15 120.4 . . ?
C14 C15 H15 120.4 . . ?
C17 C16 C15 121.2(5) . . ?
C17 C16 H16 119.4 . . ?
C15 C16 H16 119.4 . . ?
C16 C17 C18 120.2(5) . . ?
C16 C17 H17 119.9 . . ?
C18 C17 H17 119.9 . . ?
C17 C18 C19 119.6(5) . . ?
C17 C18 H18 120.2 . . ?
C19 C18 H18 120.2 . . ?
C18 C19 C14 120.8(5) . . ?
C18 C19 H19 119.6 . . ?
C14 C19 H19 119.6 . . ?
C25 C20 C21 118.3(4) . . ?
C25 C20 P2 120.7(3) . . ?
C21 C20 P2 121.0(4) . . ?
C22 C21 C20 120.8(5) . . ?
C22 C21 H21 119.6 . . ?
C20 C21 H21 119.6 . . ?
C21 C22 C23 120.7(4) . . ?
C21 C22 H22 119.6 . . ?
C23 C22 H22 119.6 . . ?
C22 C23 C24 119.8(5) . . ?
C22 C23 H23 120.1 . . ?
C24 C23 H23 120.1 . . ?
C25 C24 C23 119.6(5) . . ?
C25 C24 H24 120.2 . . ?
C23 C24 H24 120.2 . . ?
C24 C25 C20 120.7(4) . . ?
C24 C25 H25 119.7 . . ?
C20 C25 H25 119.7 . . ?
C27 C26 C31 117.9(5) . . ?
C27 C26 P2 124.1(4) . . ?
C31 C26 P2 118.0(4) . . ?
C26 C27 C28 121.5(5) . . ?
C26 C27 H27 119.3 . . ?
C28 C27 H27 119.3 . . ?
C29 C28 C27 119.0(5) . . ?
C29 C28 H28 120.5 . . ?
C27 C28 H28 120.5 . . ?
C30 C29 C28 120.5(5) . . ?
C30 C29 H29 119.8 . . ?
C28 C29 H29 119.8 . . ?
C29 C30 C31 120.4(5) . . ?
C29 C30 H30 119.8 . . ?
C31 C30 H30 119.8 . . ?
C30 C31 C26 120.7(5) . . ?
C30 C31 H31 119.6 . . ?
C26 C31 H31 119.6 . . ?
C33 C32 W1 178.4(3) . . ?
C34 C33 C32 176.1(5) . . ?
C33 C34 C35 175.5(5) . . ?
C34 C35 W2 176.4(3) . . ?
N1 C36 S2 179.1(4) . . ?
C38 C37 P3 110.6(3) . . ?
C38 C37 H37A 109.5 . . ?
P3 C37 H37A 109.5 . . ?
C38 C37 H37B 109.5 . . ?
P3 C37 H37B 109.5 . . ?
H37A C37 H37B 108.1 . . ?
C37 C38 P4 108.1(3) . . ?
C37 C38 H38A 110.1 . . ?
P4 C38 H38A 110.1 . . ?
C37 C38 H38B 110.1 . . ?
P4 C38 H38B 110.1 . . ?
H38A C38 H38B 108.4 . . ?
C44 C39 C40 117.4(5) . . ?
C44 C39 P3 124.6(3) . . ?
C40 C39 P3 118.0(4) . . ?
C41 C40 C39 121.5(5) . . ?
C41 C40 H40 119.2 . . ?
C39 C40 H40 119.2 . . ?
C40 C41 C42 120.1(5) . . ?
C40 C41 H41 119.9 . . ?
C42 C41 H41 119.9 . . ?
C43 C42 C41 118.2(5) . . ?
C43 C42 H42 120.9 . . ?
C41 C42 H42 120.9 . . ?
C42 C43 C44 121.9(6) . . ?
C42 C43 H43 119.0 . . ?
C44 C43 H43 119.0 . . ?
C39 C44 C43 120.7(5) . . ?
C39 C44 H44 119.7 . . ?
C43 C44 H44 119.7 . . ?
C50 C45 C46 119.0(4) . . ?
C50 C45 P3 121.7(4) . . ?
C46 C45 P3 119.3(4) . . ?
C47 C46 C45 119.9(6) . . ?
C47 C46 H46 120.0 . . ?
C45 C46 H46 120.0 . . ?
C48 C47 C46 120.6(6) . . ?
C48 C47 H47 119.7 . . ?
C46 C47 H47 119.7 . . ?
C49 C48 C47 120.6(5) . . ?
C49 C48 H48 119.7 . . ?
C47 C48 H48 119.7 . . ?
C48 C49 C50 119.2(6) . . ?
C48 C49 H49 120.4 . . ?
C50 C49 H49 120.4 . . ?
C45 C50 C49 120.5(5) . . ?
C45 C50 H50 119.7 . . ?
C49 C50 H50 119.7 . . ?
C52 C51 C56 118.0(4) . . ?
C52 C51 P4 123.1(4) . . ?
C56 C51 P4 118.7(4) . . ?
C51 C52 C53 120.5(5) . . ?
C51 C52 H52 119.7 . . ?
C53 C52 H52 119.7 . . ?
C54 C53 C52 120.9(6) . . ?
C54 C53 H53 119.6 . . ?
C52 C53 H53 119.6 . . ?
C53 C54 C55 118.6(5) . . ?
C53 C54 H54 120.7 . . ?
C55 C54 H54 120.7 . . ?
C54 C55 C56 122.1(6) . . ?
C54 C55 H55 119.0 . . ?
C56 C55 H55 119.0 . . ?
C55 C56 C51 119.9(5) . . ?
C55 C56 H56 120.0 . . ?
C51 C56 H56 120.0 . . ?
C58 C57 C62 118.0(5) . . ?
C58 C57 P4 120.2(3) . . ?
C62 C57 P4 121.8(4) . . ?
C57 C58 C59 121.2(4) . . ?
C57 C58 H58 119.4 . . ?
C59 C58 H58 119.4 . . ?
C60 C59 C58 120.2(5) . . ?
C60 C59 H59 119.9 . . ?
C58 C59 H59 119.9 . . ?
C61 C60 C59 119.2(5) . . ?
C61 C60 H60 120.4 . . ?
C59 C60 H60 120.4 . . ?
C60 C61 C62 121.0(5) . . ?
C60 C61 H61 119.5 . . ?
C62 C61 H61 119.5 . . ?
C61 C62 C57 120.4(5) . . ?
C61 C62 H62 119.8 . . ?
C57 C62 H62 119.8 . . ?
C64 C63 C68 120.0 . . ?
C64 C63 H63 120.0 . . ?
C68 C63 H63 120.0 . . ?
C63 C64 C65 120.0 . . ?
C63 C64 H64 120.0 . . ?
C65 C64 H64 120.0 . . ?
C66 C65 C64 120.0 . . ?
C66 C65 H65 120.0 . . ?
C64 C65 H65 120.0 . . ?
C65 C66 C67 120.0 . . ?
C65 C66 H66 120.0 . . ?
C67 C66 H66 120.0 . . ?
C68 C67 C66 120.0 . . ?
C68 C67 H67 120.0 . . ?
C66 C67 H67 120.0 . . ?
C67 C68 C63 120.0 . . ?
C67 C68 H68 120.0 . . ?
C63 C68 H68 120.0 . . ?
C70 C69 H69A 109.5 . . ?
C70 C69 H69B 109.5 . . ?
H69A C69 H69B 109.5 . . ?
C70 C69 H69C 109.5 . . ?
H69A C69 H69C 109.5 . . ?
H69B C69 H69C 109.5 . . ?
C69 C70 C71 122.1 . . ?
C69 C70 H70A 106.8 . . ?
C71 C70 H70A 106.8 . . ?
C69 C70 H70B 106.8 . . ?
C71 C70 H70B 106.8 . . ?
H70A C70 H70B 106.6 . . ?
C70 C71 C72 122.5 . . ?
C70 C71 H71A 106.7 . . ?
C72 C71 H71A 106.7 . . ?
C70 C71 H71B 106.7 . . ?
C72 C71 H71B 106.7 . . ?
H71A C71 H71B 106.6 . . ?
C71 C72 C73 126.3 . . ?
C71 C72 H72A 105.7 . . ?
C73 C72 H72A 105.7 . . ?
C71 C72 H72B 105.7 . . ?
C73 C72 H72B 105.7 . . ?
H72A C72 H72B 106.2 . . ?
C72 C73 H73A 109.5 . . ?
C72 C73 H73B 109.5 . . ?
H73A C73 H73B 109.5 . . ?
C72 C73 H73C 109.5 . . ?
H73A C73 H73C 109.5 . . ?
H73B C73 H73C 109.5 . . ?

loop_
_geom_bond_atom_site_label_1
_geom_bond_atom_site_label_2
_geom_bond_distance
_geom_bond_site_symmetry_2
_geom_bond_publ_flag
W1 C32 1.855(5) . ?
W1 C1 2.015(5) . ?
W1 C2 2.043(5) . ?
W1 N2 2.186(4) . ?
W1 P2 2.5330(10) . ?
W1 P1 2.5335(11) . ?
W2 C35 1.858(5) . ?
W2 C4 2.021(4) . ?
W2 C3 2.023(5) . ?
W2 N1 2.176(4) . ?
W2 P4 2.5290(10) . ?
W2 P3 2.5352(11) . ?
P1 C14 1.814(4) . ?
P1 C8 1.825(5) . ?
P1 C6 1.829(4) . ?
P2 C20 1.822(4) . ?
P2 C26 1.839(5) . ?
P2 C7 1.849(4) . ?
P3 C45 1.819(4) . ?
P3 C39 1.819(5) . ?
P3 C37 1.849(4) . ?
P4 C57 1.817(5) . ?
P4 C51 1.822(4) . ?
P4 C38 1.822(4) . ?
S1 C5 1.608(5) . ?
S2 C36 1.655(6) . ?
N1 C36 1.116(6) . ?
N2 C5 1.143(6) . ?
C1 O1 1.146(5) . ?
C2 O2 1.136(5) . ?
C3 O3 1.134(5) . ?
C4 O4 1.143(5) . ?
C6 C7 1.530(6) . ?
C6 H6A 0.9700 . ?
C6 H6B 0.9700 . ?
C7 H7A 0.9700 . ?
C7 H7B 0.9700 . ?
C8 C9 1.382(7) . ?
C8 C13 1.401(6) . ?
C9 C10 1.355(7) . ?
C9 H9 0.9300 . ?
C10 C11 1.373(7) . ?
C10 H10 0.9300 . ?
C11 C12 1.361(8) . ?
C11 H11 0.9300 . ?
C12 C13 1.373(7) . ?
C12 H12 0.9300 . ?
C13 H13 0.9300 . ?
C14 C19 1.391(6) . ?
C14 C15 1.396(6) . ?
C15 C16 1.397(6) . ?
C15 H15 0.9300 . ?
C16 C17 1.357(8) . ?
C16 H16 0.9300 . ?
C17 C18 1.382(7) . ?
C17 H17 0.9300 . ?
C18 C19 1.390(6) . ?
C18 H18 0.9300 . ?
C19 H19 0.9300 . ?
C20 C25 1.395(6) . ?
C20 C21 1.395(6) . ?
C21 C22 1.364(7) . ?
C21 H21 0.9300 . ?
C22 C23 1.377(7) . ?
C22 H22 0.9300 . ?
C23 C24 1.385(7) . ?
C23 H23 0.9300 . ?
C24 C25 1.386(6) . ?
C24 H24 0.9300 . ?
C25 H25 0.9300 . ?
C26 C27 1.375(7) . ?
C26 C31 1.383(6) . ?
C27 C28 1.374(7) . ?
C27 H27 0.9300 . ?
C28 C29 1.366(7) . ?
C28 H28 0.9300 . ?
C29 C30 1.359(7) . ?
C29 H29 0.9300 . ?
C30 C31 1.360(7) . ?
C30 H30 0.9300 . ?
C31 H31 0.9300 . ?
C32 C33 1.360(7) . ?
C33 C34 1.231(7) . ?
C34 C35 1.344(6) . ?
C37 C38 1.531(6) . ?
C37 H37A 0.9700 . ?
C37 H37B 0.9700 . ?
C38 H38A 0.9700 . ?
C38 H38B 0.9700 . ?
C39 C44 1.374(7) . ?
C39 C40 1.391(6) . ?
C40 C41 1.372(8) . ?
C40 H40 0.9300 . ?
C41 C42 1.396(8) . ?
C41 H41 0.9300 . ?
C42 C43 1.346(7) . ?
C42 H42 0.9300 . ?
C43 C44 1.386(8) . ?
C43 H43 0.9300 . ?
C44 H44 0.9300 . ?
C45 C50 1.380(7) . ?
C45 C46 1.386(7) . ?
C46 C47 1.381(7) . ?
C46 H46 0.9300 . ?
C47 C48 1.363(8) . ?
C47 H47 0.9300 . ?
C48 C49 1.367(8) . ?
C48 H48 0.9300 . ?
C49 C50 1.398(7) . ?
C49 H49 0.9300 . ?
C50 H50 0.9300 . ?
C51 C52 1.381(7) . ?
C51 C56 1.382(7) . ?
C52 C53 1.386(6) . ?
C52 H52 0.9300 . ?
C53 C54 1.353(8) . ?
C53 H53 0.9300 . ?
C54 C55 1.359(8) . ?
C54 H54 0.9300 . ?
C55 C56 1.370(6) . ?
C55 H55 0.9300 . ?
C56 H56 0.9300 . ?
C57 C58 1.369(6) . ?
C57 C62 1.393(6) . ?
C58 C59 1.388(7) . ?
C58 H58 0.9300 . ?
C59 C60 1.373(6) . ?
C59 H59 0.9300 . ?
C60 C61 1.361(7) . ?
C60 H60 0.9300 . ?
C61 C62 1.383(7) . ?
C61 H61 0.9300 . ?
C62 H62 0.9300 . ?
C63 C64 1.3900 . ?
C63 C68 1.3900 . ?
C63 H63 0.9300 . ?
C64 C65 1.3900 . ?
C64 H64 0.9300 . ?
C65 C66 1.3900 . ?
C65 H65 0.9300 . ?
C66 C67 1.3900 . ?
C66 H66 0.9300 . ?
C67 C68 1.3900 . ?
C67 H67 0.9300 . ?
C68 H68 0.9300 . ?
C69 C70 1.4899 . ?
C69 H69A 0.9600 . ?
C69 H69B 0.9600 . ?
C69 H69C 0.9600 . ?
C70 C71 1.5202 . ?
C70 H70A 0.9700 . ?
C70 H70B 0.9700 . ?
C71 C72 1.5583 . ?
C71 H71A 0.9700 . ?
C71 H71B 0.9700 . ?
C72 C73 1.5585 . ?
C72 H72A 0.9700 . ?
C72 H72B 0.9700 . ?
C73 H73A 0.9600 . ?
C73 H73B 0.9600 . ?
C73 H73C 0.9600 . ?
